data_2300667
loop_
_publ_author_name
'Weigel, Tina'
'Funke, Claudia'
'Zschornak, Matthias'
'Behm, Thomas'
'St\"ocker, Hartmut'
'Leisegang, Tilmann'
'Meyer, Dirk C.'

_publ_section_title
;
 X-ray diffraction using focused-ion-beam-prepared single crystals
;
_journal_coeditor_code IN5030SUP1
_journal_issue 3
_journal_name_full 'Journal of Applied Crystallography'
_journal_page_first 614
_journal_paper_doi 10.1107/S1600576720003143
_journal_volume 53
_journal_year 2020
_chemical_formula_sum 'Li Nb O3'
_chemical_formula_weight 147.8
_space_group_IT_number 161
_space_group_name_Hall 'R 3 -2"c'
_space_group_name_H-M_alt 'R 3 c :H'
_symmetry_cell_setting trigonal
_symmetry_Int_Tables_number 161
_symmetry_space_group_name_Hall 'R 3 -2"c'
_symmetry_space_group_name_H-M 'R 3 c :H'
_cell_angle_alpha 90
_cell_angle_beta 90
_cell_angle_gamma 120
_cell_formula_units_Z 6
_cell_length_a 5.15160(10)
_cell_length_b 5.15160(10)
_cell_length_c 13.8690(6)
_cell_measurement_temperature 293
_cell_volume 318.757(16)
_diffrn_ambient_temperature 293
_diffrn_measured_fraction_theta_full 1
_diffrn_measured_fraction_theta_max 1
_diffrn_measurement_device 'four-circle diffractometer'
_diffrn_measurement_device_type 'Bruker CCD'
_diffrn_radiation_monochromator graphite
_diffrn_radiation_probe x-ray
_diffrn_radiation_source 'X-ray tube'
_diffrn_radiation_type 'Mo K\a'
_diffrn_radiation_wavelength 0.71076
_diffrn_reflns_av_R_equivalents 0.031
_diffrn_reflns_av_unetI/netI 0.0036
_diffrn_reflns_limit_h_max 12
_diffrn_reflns_limit_h_min -12
_diffrn_reflns_limit_k_max 9
_diffrn_reflns_limit_k_min -12
_diffrn_reflns_limit_l_max 32
_diffrn_reflns_limit_l_min -32
_diffrn_reflns_number 7422
_diffrn_reflns_theta_full 58.56
_diffrn_reflns_theta_max 58.56
_diffrn_reflns_theta_min 5.44
_exptl_absorpt_coefficient_mu 5.327
_exptl_absorpt_correction_T_max 0.8477
_exptl_absorpt_correction_T_min 0.6741
_exptl_absorpt_correction_type gaussian
_exptl_absorpt_process_details 'Jana2006  (Petricek, Dusek & Palatinus, 2000)'
_exptl_crystal_density_diffrn 4.6211
_exptl_crystal_F_000 408
_refine_diff_density_max 0.79
_refine_diff_density_min -1.06
_refine_ls_abs_structure_details '  504 of Friedel pairs used in the refinement'
_refine_ls_extinction_coef 2570(130)
_refine_ls_extinction_method 'B-C type 1 Lorentzian isotropic (Becker & Coppens, 1974)'
_refine_ls_goodness_of_fit_gt 1.69
_refine_ls_goodness_of_fit_ref 1.65
_refine_ls_number_constraints 1
_refine_ls_number_parameters 17
_refine_ls_number_reflns 1025
_refine_ls_number_restraints 0
_refine_ls_R_factor_all 0.0163
_refine_ls_R_factor_gt 0.0152
_refine_ls_shift/su_max 0.0122
_refine_ls_shift/su_mean 0.0021
_refine_ls_structure_factor_coef F
_refine_ls_weighting_details w=1/(\s^2^(F)+0.0001F^2^)
_refine_ls_weighting_scheme sigma
_refine_ls_wR_factor_gt 0.0207
_refine_ls_wR_factor_ref 0.0209
_reflns_number_gt 955
_reflns_number_total 1025
_reflns_threshold_expression I>3\s(I)
_cod_data_source_file in5030sup1.cif
_cod_data_source_block LN3
_cod_depositor_comments
;
The following automatic conversions were performed:

data item '_diffrn_radiation_probe' value 'X-ray' was changed to
'x-ray' in accordance with the built-in table derived from the CIF
Core dictionary named 'cif_core.dic' version 2.4.5 last updated on
2014-11-21.

data item '_exptl_absorpt_correction_type' value 'Gaussian' was
changed to 'gaussian' in accordance with the built-in table derived
from the CIF Core dictionary named 'cif_core.dic' version 2.4.5 last
updated on 2014-11-21.

Automatic conversion script
Id: cif_fix_values 7556 2019-12-06 15:28:31Z antanas 
;
_cod_original_sg_symbol_Hall 'R 3;-2"c'
_cod_original_sg_symbol_H-M 'R 3 c'
_cod_original_formula_sum 'Li1 Nb1 O3'
_cod_database_code 2300667

loop_
_space_group_symop_id
_space_group_symop_operation_xyz
1 x,y,z
2 -y,x-y,z
3 -x+y,-x,z
4 -y,-x,z+1/2
5 -x+y,y,z+1/2
6 x,x-y,z+1/2
7 x+2/3,y+1/3,z+1/3
8 -y+2/3,x-y+1/3,z+1/3
9 -x+y+2/3,-x+1/3,z+1/3
10 -y+2/3,-x+1/3,z+5/6
11 -x+y+2/3,y+1/3,z+5/6
12 x+2/3,x-y+1/3,z+5/6
13 x+1/3,y+2/3,z+2/3
14 -y+1/3,x-y+2/3,z+2/3
15 -x+y+1/3,-x+2/3,z+2/3
16 -y+1/3,-x+2/3,z+1/6
17 -x+y+1/3,y+2/3,z+1/6
18 x+1/3,x-y+2/3,z+1/6

loop_
_atom_site_label
_atom_site_type_symbol
_atom_site_fract_x
_atom_site_fract_y
_atom_site_fract_z
_atom_site_adp_type
_atom_site_U_iso_or_equiv
_atom_site_site_symmetry_multiplicity
_atom_site_occupancy
_atom_site_calc_flag
_atom_site_refinement_flags
_atom_site_disorder_assembly
_atom_site_disorder_group
Nb1 Nb 0 0 0.000055(4) Uani 0.00493(2) 6 1 d . . .
O1 O 0.04889(10) 0.34383(10) 0.06342(8) Uani 0.00727(10) 18 1 d . . .
Li1 Li 0 0 0.2815(4) Uani 0.0082(8) 6 1 d . . .

loop_
_atom_site_aniso_label
_atom_site_aniso_type_symbol
_atom_site_aniso_U_11
_atom_site_aniso_U_22
_atom_site_aniso_U_33
_atom_site_aniso_U_12
_atom_site_aniso_U_13
_atom_site_aniso_U_23
Nb1 Nb 0.00520(3) 0.00520(3) 0.00441(3) 0.002599(14) 0 0
O1 O 0.00798(14) 0.00599(11) 0.00774(9) 0.00343(13) -0.00140(14) -0.00230(9)
Li1 Li 0.0069(8) 0.0069(8) 0.0110(16) 0.0034(4) 0 0

loop_
_atom_type_symbol
_atom_type_scat_dispersion_real
_atom_type_scat_dispersion_imag
_atom_type_scat_source
Li -0.0003 0.0001 'International Tables Vol C tables 4.2.6.8 and 6.1.1.1'
Nb -2.0727 0.6215 'International Tables Vol C tables 4.2.6.8 and 6.1.1.1'
O 0.0106 0.0060 'International Tables Vol C tables 4.2.6.8 and 6.1.1.1'

loop_
_exptl_crystal_face_index_h
_exptl_crystal_face_index_k
_exptl_crystal_face_index_l
_exptl_crystal_face_perp_dist
6 -3 20 0.04081
-9 5 -19 0.03807
-8 17 -21 0.03696
-4 -19 17 0.04111
-15 6 -20 0.03835
1 5 11 0.05145
6 -21 26 0.04077
1 0 -1 0.0309
-1 0 1 0.03406
0 -2 23 0.01738
0 0 -1 0.01865
